data_7020872
loop_
_publ_author_name
'Liu, Jinying'
'Ma, Chengbing'
'Chen, Hui'
'Hu, Mingqiang'
'Wen, Huimin'
'Cui, Honghua'
'Song, Xiaowei'
'Chen, Changneng'

_publ_section_title
;
 Syntheses, structures and magnetic properties of a family of
 heterometallic [Mn(II)(2)Mn(III)(2)Ln(III)(2)] clusters.
;
_journal_issue 7
_journal_name_full 'Dalton transactions (Cambridge, England : 2003)'
_journal_page_first 2423
_journal_page_last 2430
_journal_paper_doi 10.1039/c2dt32269b
_journal_volume 42
_journal_year 2013
_chemical_formula_moiety 'C62 H118 Mn4 N2 Nd2 O28'
_chemical_formula_sum 'C62 H118 Mn4 N2 Nd2 O28'
_chemical_formula_weight 1847.82
_space_group_IT_number 2
_symmetry_cell_setting triclinic
_symmetry_space_group_name_Hall '-P 1'
_symmetry_space_group_name_H-M 'P -1'
_atom_sites_solution_hydrogens geom
_atom_sites_solution_primary direct
_atom_sites_solution_secondary difmap
_audit_creation_method
;
SHELXL-97

The four tert-butyl groups were each disordered into two positions
with occupancies of 66/34,60/40,60/40,60/40, respectively,
and the temperature factors of all atoms were restrained by using
the command DELU/SIMU/ISOR. The subsequent refinement gave good ellipsoid plot.

The bond lengths and bond angles of those four tert-butyl groups
were restrained by using DFIX.

All the hydrogens were added geometrically. The singly-deprotonated
triethanolamine ligands (H2tea C) were confirmed by the charge
consideration and bond-valence-sum (BVS) calculations, but no
difference fourier peak was found to be suitable for the definition
of the proton of H2tea- anions, and these four hydrogens were
calculated in the reported formula.
;
_cell_angle_alpha 93.20
_cell_angle_beta 109.563(3)
_cell_angle_gamma 108.359(2)
_cell_formula_units_Z 1
_cell_length_a 11.8240(9)
_cell_length_b 12.1223(7)
_cell_length_c 16.2567(11)
_cell_measurement_reflns_used 2786
_cell_measurement_temperature 293(2)
_cell_measurement_theta_max 27.4934
_cell_measurement_theta_min 3.1149
_cell_volume 2049.7(2)
_computing_cell_refinement 'Bruker XSCANS'
_computing_data_collection 'Bruker XSCANS'
_computing_data_reduction 'Bruker SHELXTL'
_computing_molecular_graphics 'Bruker SHELXTL'
_computing_publication_material 'Bruker SHELXTL'
_computing_structure_refinement 'SHELXL-97 (Sheldrick, 1997)'
_computing_structure_solution 'SHELXS-97 (Sheldrick, 1990)'
_diffrn_ambient_temperature 293(2)
_diffrn_detector_area_resol_mean 14.6306
_diffrn_measured_fraction_theta_full 0.960
_diffrn_measured_fraction_theta_max 0.960
_diffrn_measurement_device_type 'Bruker P4'
_diffrn_measurement_method '\w scans'
_diffrn_radiation_monochromator graphite
_diffrn_radiation_source 'fine-focus sealed tube'
_diffrn_radiation_type MoK\a
_diffrn_radiation_wavelength 0.71073
_diffrn_reflns_av_R_equivalents 0.0313
_diffrn_reflns_av_sigmaI/netI 0.0418
_diffrn_reflns_limit_h_max 13
_diffrn_reflns_limit_h_min -11
_diffrn_reflns_limit_k_max 14
_diffrn_reflns_limit_k_min -14
_diffrn_reflns_limit_l_max 19
_diffrn_reflns_limit_l_min -19
_diffrn_reflns_number 14955
_diffrn_reflns_theta_full 25.00
_diffrn_reflns_theta_max 25.00
_diffrn_reflns_theta_min 3.11
_exptl_absorpt_coefficient_mu 1.913
_exptl_absorpt_correction_T_max 1.0000
_exptl_absorpt_correction_T_min 0.8345
_exptl_absorpt_correction_type multi-scan
_exptl_absorpt_process_details 'CrystalClear (Rigaku Corp., 2000)'
_exptl_crystal_colour brown
_exptl_crystal_density_diffrn 1.497
_exptl_crystal_density_method 'not measured'
_exptl_crystal_description prism
_exptl_crystal_F_000 944
_exptl_crystal_size_max 0.6
_exptl_crystal_size_mid 0.41
_exptl_crystal_size_min 0.2
_refine_diff_density_max 1.550
_refine_diff_density_min -1.485
_refine_diff_density_rms 0.097
_refine_ls_extinction_method none
_refine_ls_goodness_of_fit_ref 1.012
_refine_ls_hydrogen_treatment constr
_refine_ls_matrix_type full
_refine_ls_number_parameters 554
_refine_ls_number_reflns 6925
_refine_ls_number_restraints 479
_refine_ls_restrained_S_all 1.038
_refine_ls_R_factor_all 0.0385
_refine_ls_R_factor_gt 0.0361
_refine_ls_shift/su_max 0.001
_refine_ls_shift/su_mean 0.000
_refine_ls_structure_factor_coef Fsqd
_refine_ls_weighting_details 'calc w=1/[\s^2^(Fo^2^)+(0.0700P)^2^+0.0880P] where P=(Fo^2^+2Fc^2^)/3'
_refine_ls_weighting_scheme calc
_refine_ls_wR_factor_gt 0.0969
_refine_ls_wR_factor_ref 0.0989
_reflns_number_gt 6439
_reflns_number_total 6925
_reflns_threshold_expression >2sigma(I)
_cod_data_source_file c2dt32269b.txt
_cod_data_source_block compound2
_cod_depositor_comments
;
The following automatic conversions were performed:

'_symmetry_cell_setting' value 'Triclinic' changed to 'triclinic'
according to /home/saulius/struct/CIF-dictionaries/cif_core.dic
dictionary named 'cif_core.dic' version 2.4.2 from 2011-04-26.

Automatic conversion script
Id: cif_fix_values 1891 2012-01-12 08:04:46Z andrius 
;
_cod_original_sg_symbol_Hall '-P 1 '
_cod_original_sg_symbol_H-M P-1
_cod_database_code 7020872

loop_
_symmetry_equiv_pos_as_xyz
'x, y, z'
'-x, -y, -z'

loop_
_atom_site_label
_atom_site_type_symbol
_atom_site_fract_x
_atom_site_fract_y
_atom_site_fract_z
_atom_site_U_iso_or_equiv
_atom_site_adp_type
_atom_site_occupancy
_atom_site_symmetry_multiplicity
_atom_site_calc_flag
_atom_site_refinement_flags
_atom_site_disorder_assembly
_atom_site_disorder_group
N1 N 0.3300(3) 0.6797(3) 0.1516(2) 0.0407(8) Uani 1 1 d . . .
Nd1 Nd 0.244908(17) 0.839028(13) 0.212234(10) 0.02449(9) Uani 1 1 d . . .
Mn1 Mn 0.45350(5) 0.87758(4) 0.43287(3) 0.02194(13) Uani 1 1 d . . .
Mn2 Mn 0.60109(6) 0.86764(4) 0.62756(3) 0.02958(15) Uani 1 1 d . . .
C1 C 0.4239(4) 1.0521(3) 0.1824(3) 0.0416(10) Uani 1 1 d . A .
C2 C 0.4914(4) 1.1603(3) 0.1519(2) 0.0664(13) Uani 1 1 d DU . .
C3 C 0.4961(13) 1.1372(10) 0.0599(4) 0.091(3) Uani 0.431(9) 1 d PDU A 1
H3A H 0.5304 1.0757 0.0571 0.136 Uiso 0.431(9) 1 calc PR A 1
H3B H 0.5499 1.2081 0.0491 0.136 Uiso 0.431(9) 1 calc PR A 1
H3C H 0.4110 1.1133 0.0157 0.136 Uiso 0.431(9) 1 calc PR A 1
C4 C 0.4170(11) 1.2432(9) 0.1520(9) 0.085(3) Uani 0.431(9) 1 d PDU A 1
H4A H 0.4406 1.2812 0.2118 0.127 Uiso 0.431(9) 1 calc PR A 1
H4B H 0.3265 1.1985 0.1275 0.127 Uiso 0.431(9) 1 calc PR A 1
H4C H 0.4372 1.3020 0.1168 0.127 Uiso 0.431(9) 1 calc PR A 1
C5 C 0.6281(6) 1.2171(10) 0.2209(6) 0.093(4) Uani 0.431(9) 1 d PDU A 1
H5A H 0.6753 1.1659 0.2198 0.139 Uiso 0.431(9) 1 calc PR A 1
H5B H 0.6249 1.2294 0.2788 0.139 Uiso 0.431(9) 1 calc PR A 1
H5C H 0.6697 1.2916 0.2073 0.139 Uiso 0.431(9) 1 calc PR A 1
C3' C 0.4206(9) 1.1461(8) 0.0518(3) 0.079(3) Uani 0.569(9) 1 d PDU A 2
H3'A H 0.4351 1.0850 0.0212 0.119 Uiso 0.569(9) 1 calc PR A 2
H3'B H 0.4520 1.2192 0.0327 0.119 Uiso 0.569(9) 1 calc PR A 2
H3'C H 0.3303 1.1251 0.0389 0.119 Uiso 0.569(9) 1 calc PR A 2
C4' C 0.4951(10) 1.2748(5) 0.1991(6) 0.087(3) Uani 0.569(9) 1 d PDU A 2
H4'A H 0.5767 1.3115 0.2470 0.131 Uiso 0.569(9) 1 calc PR A 2
H4'B H 0.4279 1.2574 0.2223 0.131 Uiso 0.569(9) 1 calc PR A 2
H4'C H 0.4831 1.3276 0.1578 0.131 Uiso 0.569(9) 1 calc PR A 2
C5' C 0.6285(6) 1.1643(9) 0.1705(7) 0.098(3) Uani 0.569(9) 1 d PDU A 2
H5'A H 0.6269 1.0863 0.1545 0.147 Uiso 0.569(9) 1 calc PR A 2
H5'B H 0.6792 1.1931 0.2325 0.147 Uiso 0.569(9) 1 calc PR A 2
H5'C H 0.6653 1.2160 0.1363 0.147 Uiso 0.569(9) 1 calc PR A 2
C6 C -0.0842(4) 0.6806(3) 0.1388(3) 0.0401(9) Uani 1 1 d . A .
C7 C -0.1918(3) 0.6355(3) 0.1731(3) 0.0665(13) Uani 1 1 d DU . .
C8 C -0.1497(14) 0.5546(14) 0.2363(11) 0.087(3) Uani 0.43(2) 1 d PDU B 1
H8A H -0.0605 0.5921 0.2728 0.131 Uiso 0.43(2) 1 calc PR B 1
H8B H -0.1628 0.4811 0.2024 0.131 Uiso 0.43(2) 1 calc PR B 1
H8C H -0.1996 0.5399 0.2732 0.131 Uiso 0.43(2) 1 calc PR B 1
C9 C -0.3293(7) 0.5702(13) 0.1074(9) 0.078(3) Uani 0.43(2) 1 d PDU B 1
H9A H -0.3583 0.6231 0.0712 0.117 Uiso 0.43(2) 1 calc PR B 1
H9B H -0.3844 0.5419 0.1395 0.117 Uiso 0.43(2) 1 calc PR B 1
H9C H -0.3314 0.5045 0.0703 0.117 Uiso 0.43(2) 1 calc PR B 1
C10 C -0.1858(16) 0.7467(10) 0.2264(11) 0.076(4) Uani 0.43(2) 1 d PDU B 1
H10A H -0.1774 0.8095 0.1929 0.114 Uiso 0.43(2) 1 calc PR B 1
H10B H -0.1132 0.7696 0.2814 0.114 Uiso 0.43(2) 1 calc PR B 1
H10C H -0.2631 0.7307 0.2384 0.114 Uiso 0.43(2) 1 calc PR B 1
C8' C -0.1887(13) 0.5172(8) 0.2000(10) 0.085(3) Uani 0.57(2) 1 d PDU B 2
H8'A H -0.2562 0.4844 0.2217 0.128 Uiso 0.57(2) 1 calc PR B 2
H8'B H -0.1073 0.5293 0.2458 0.128 Uiso 0.57(2) 1 calc PR B 2
H8'C H -0.2008 0.4637 0.1494 0.128 Uiso 0.57(2) 1 calc PR B 2
C9' C -0.3157(9) 0.6147(13) 0.0936(6) 0.087(3) Uani 0.57(2) 1 d PDU B 2
H9'A H -0.3125 0.6872 0.0718 0.130 Uiso 0.57(2) 1 calc PR B 2
H9'B H -0.3878 0.5878 0.1115 0.130 Uiso 0.57(2) 1 calc PR B 2
H9'C H -0.3244 0.5560 0.0474 0.130 Uiso 0.57(2) 1 calc PR B 2
C10' C -0.1846(12) 0.7191(11) 0.2503(6) 0.067(3) Uani 0.57(2) 1 d PDU B 2
H10D H -0.1760 0.7957 0.2347 0.101 Uiso 0.57(2) 1 calc PR B 2
H10E H -0.1118 0.7253 0.3020 0.101 Uiso 0.57(2) 1 calc PR B 2
H10F H -0.2616 0.6886 0.2625 0.101 Uiso 0.57(2) 1 calc PR B 2
C11 C 0.3790(4) 0.6404(3) 0.5094(2) 0.0323(8) Uani 1 1 d . C .
C12 C 0.2917(3) 0.5142(3) 0.5028(2) 0.0514(10) Uani 1 1 d DU . .
C13 C 0.3194(10) 0.4638(10) 0.5886(5) 0.082(3) Uani 0.562(11) 1 d PDU C 1
H13A H 0.3156 0.5147 0.6342 0.123 Uiso 0.562(11) 1 calc PR C 1
H13B H 0.4034 0.4588 0.6067 0.123 Uiso 0.562(11) 1 calc PR C 1
H13C H 0.2565 0.3865 0.5786 0.123 Uiso 0.562(11) 1 calc PR C 1
C14 C 0.1520(5) 0.5076(8) 0.4672(8) 0.079(3) Uani 0.562(11) 1 d PDU C 1
H14A H 0.1376 0.5531 0.5104 0.119 Uiso 0.562(11) 1 calc PR C 1
H14B H 0.0960 0.4268 0.4557 0.119 Uiso 0.562(11) 1 calc PR C 1
H14C H 0.1348 0.5389 0.4132 0.119 Uiso 0.562(11) 1 calc PR C 1
C15 C 0.3052(10) 0.4336(7) 0.4275(7) 0.061(2) Uani 0.562(11) 1 d PDU C 1
H15A H 0.2519 0.3528 0.4210 0.091 Uiso 0.562(11) 1 calc PR C 1
H15B H 0.3931 0.4392 0.4442 0.091 Uiso 0.562(11) 1 calc PR C 1
H15C H 0.2788 0.4604 0.3721 0.091 Uiso 0.562(11) 1 calc PR C 1
C13' C 0.3670(10) 0.4564(11) 0.5715(7) 0.059(3) Uani 0.438(11) 1 d PDU C 2
H13D H 0.3807 0.4917 0.6300 0.089 Uiso 0.438(11) 1 calc PR C 2
H13E H 0.4483 0.4681 0.5663 0.089 Uiso 0.438(11) 1 calc PR C 2
H13F H 0.3192 0.3733 0.5611 0.089 Uiso 0.438(11) 1 calc PR C 2
C14' C 0.1843(10) 0.5307(10) 0.5288(9) 0.079(3) Uani 0.438(11) 1 d PDU C 2
H14D H 0.2210 0.5877 0.5826 0.119 Uiso 0.438(11) 1 calc PR C 2
H14E H 0.1335 0.4566 0.5377 0.119 Uiso 0.438(11) 1 calc PR C 2
H14F H 0.1309 0.5581 0.4822 0.119 Uiso 0.438(11) 1 calc PR C 2
C15' C 0.2341(13) 0.4375(11) 0.4106(5) 0.076(3) Uani 0.438(11) 1 d PDU C 2
H15D H 0.1465 0.4319 0.3821 0.114 Uiso 0.438(11) 1 calc PR C 2
H15E H 0.2371 0.3599 0.4160 0.114 Uiso 0.438(11) 1 calc PR C 2
H15F H 0.2824 0.4725 0.3756 0.114 Uiso 0.438(11) 1 calc PR C 2
C16 C 0.8591(4) 0.9228(3) 0.7712(3) 0.0398(9) Uani 1 1 d . C .
C17 C 0.9669(4) 0.8831(3) 0.8199(3) 0.0708(14) Uani 1 1 d DU . .
C18 C 1.0122(9) 0.8230(9) 0.7585(5) 0.092(3) Uani 0.611(11) 1 d PDU D 1
H18A H 1.0508 0.8797 0.7279 0.137 Uiso 0.611(11) 1 calc PR D 1
H18B H 0.9402 0.7601 0.7160 0.137 Uiso 0.611(11) 1 calc PR D 1
H18C H 1.0741 0.7914 0.7930 0.137 Uiso 0.611(11) 1 calc PR D 1
C19 C 0.9062(8) 0.7927(8) 0.8692(7) 0.096(3) Uani 0.611(11) 1 d PDU D 1
H19A H 0.8748 0.8297 0.9061 0.144 Uiso 0.611(11) 1 calc PR D 1
H19B H 0.9694 0.7639 0.9055 0.144 Uiso 0.611(11) 1 calc PR D 1
H19C H 0.8362 0.7280 0.8270 0.144 Uiso 0.611(11) 1 calc PR D 1
C20 C 1.0812(7) 0.9841(6) 0.8871(6) 0.081(3) Uani 0.611(11) 1 d PDU D 1
H20A H 1.1195 1.0406 0.8562 0.122 Uiso 0.611(11) 1 calc PR D 1
H20B H 1.1435 0.9532 0.9219 0.122 Uiso 0.611(11) 1 calc PR D 1
H20C H 1.0525 1.0220 0.9254 0.122 Uiso 0.611(11) 1 calc PR D 1
C18' C 1.0405(13) 0.9057(15) 0.7574(8) 0.096(3) Uani 0.389(11) 1 d PDU D 2
H18D H 1.0599 0.9864 0.7492 0.144 Uiso 0.389(11) 1 calc PR D 2
H18E H 0.9888 0.8542 0.7011 0.144 Uiso 0.389(11) 1 calc PR D 2
H18F H 1.1189 0.8906 0.7826 0.144 Uiso 0.389(11) 1 calc PR D 2
C19' C 0.9265(14) 0.7523(5) 0.8273(10) 0.098(4) Uani 0.389(11) 1 d PDU D 2
H19D H 0.9463 0.7098 0.7857 0.147 Uiso 0.389(11) 1 calc PR D 2
H19E H 0.8358 0.7210 0.8144 0.147 Uiso 0.389(11) 1 calc PR D 2
H19F H 0.9720 0.7440 0.8864 0.147 Uiso 0.389(11) 1 calc PR D 2
C20' C 1.0526(12) 0.9585(11) 0.9117(5) 0.073(4) Uani 0.389(11) 1 d PDU D 2
H20D H 1.1109 1.0303 0.9055 0.110 Uiso 0.389(11) 1 calc PR D 2
H20E H 1.1004 0.9154 0.9468 0.110 Uiso 0.389(11) 1 calc PR D 2
H20F H 1.0003 0.9770 0.9405 0.110 Uiso 0.389(11) 1 calc PR D 2
C21 C 0.2640(4) 1.0663(3) 0.5066(2) 0.0312(8) Uani 1 1 d . . .
H21A H 0.1973 1.0848 0.4622 0.037 Uiso 1 1 calc R . .
H21B H 0.2672 1.0956 0.5643 0.037 Uiso 1 1 calc R . .
C22 C 0.3266(3) 0.8945(3) 0.5606(2) 0.0300(8) Uani 1 1 d . C .
H22A H 0.3434 0.9308 0.6203 0.036 Uiso 1 1 calc R . .
H22B H 0.2930 0.8095 0.5566 0.036 Uiso 1 1 calc R . .
C23 C 0.1929(3) 0.8750(3) 0.4002(2) 0.0311(8) Uani 1 1 d . A .
H23A H 0.1595 0.7899 0.3952 0.037 Uiso 1 1 calc R . .
H23B H 0.1249 0.8975 0.3609 0.037 Uiso 1 1 calc R . .
C24 C 0.2246(3) 0.9313(3) 0.4951(2) 0.0273(8) Uani 1 1 d . . .
C25 C 0.1018(4) 0.8841(4) 0.5145(3) 0.0428(10) Uani 1 1 d . . .
H25A H 0.0747 0.7996 0.5080 0.064 Uiso 1 1 calc R . .
H25B H 0.0356 0.9056 0.4737 0.064 Uiso 1 1 calc R . .
H25C H 0.1181 0.9175 0.5741 0.064 Uiso 1 1 calc R . .
C26 C 0.4700(4) 0.7274(5) 0.1988(3) 0.0577(13) Uani 1 1 d . . .
H26A H 0.5061 0.7987 0.1780 0.069 Uiso 1 1 calc R . .
H26B H 0.5061 0.6702 0.1854 0.069 Uiso 1 1 calc R . .
C27 C 0.5068(5) 0.7555(4) 0.2986(3) 0.0534(12) Uani 1 1 d . A .
H27A H 0.4760 0.6837 0.3206 0.064 Uiso 1 1 calc R . .
H27B H 0.5995 0.7890 0.3278 0.064 Uiso 1 1 calc R . .
C28 C 0.2725(5) 0.5578(4) 0.1685(3) 0.0532(13) Uani 1 1 d . . .
H28A H 0.2402 0.5012 0.1140 0.064 Uiso 1 1 calc R . .
H28B H 0.3388 0.5384 0.2124 0.064 Uiso 1 1 calc R . .
C29 C 0.1659(5) 0.5478(3) 0.2005(3) 0.0493(12) Uani 1 1 d . A .
H29A H 0.0907 0.5458 0.1512 0.059 Uiso 1 1 calc R . .
H29B H 0.1442 0.4741 0.2223 0.059 Uiso 1 1 calc R . .
C30 C 0.2986(4) 0.6836(4) 0.0567(2) 0.0458(11) Uani 1 1 d . . .
H30A H 0.3237 0.6261 0.0302 0.055 Uiso 1 1 calc R . .
H30B H 0.3464 0.7613 0.0495 0.055 Uiso 1 1 calc R . .
C31 C 0.1563(4) 0.6572(4) 0.0095(2) 0.0427(10) Uani 1 1 d . A .
H31A H 0.1383 0.6695 -0.0513 0.051 Uiso 1 1 calc R . .
H31B H 0.1084 0.5755 0.0086 0.051 Uiso 1 1 calc R . .
O1 O 0.4237(3) 1.0603(2) 0.26014(16) 0.0392(6) Uani 1 1 d . . .
O2 O 0.3681(3) 0.9540(2) 0.13081(19) 0.0559(9) Uani 1 1 d . . .
O3 O 0.0218(3) 0.7511(2) 0.19221(18) 0.0420(7) Uani 1 1 d . . .
O4 O -0.1021(3) 0.6401(3) 0.0606(2) 0.0630(9) Uani 1 1 d . . .
O5 O 0.3589(2) 0.68769(19) 0.44117(16) 0.0340(6) Uani 1 1 d . . .
O6 O 0.4658(3) 0.6916(2) 0.58360(17) 0.0397(7) Uani 1 1 d . . .
O7 O 0.8488(3) 1.0113(2) 0.8071(2) 0.0528(8) Uani 1 1 d . . .
O8 O 0.7790(3) 0.8602(3) 0.69752(18) 0.0493(7) Uani 1 1 d . . .
O9 O 0.3830(2) 1.1287(2) 0.49967(15) 0.0280(5) Uani 1 1 d . . .
O10 O 0.4455(2) 0.92610(18) 0.54675(14) 0.0237(5) Uani 1 1 d . . .
O11 O 0.2973(2) 0.9053(2) 0.36967(15) 0.0262(5) Uani 1 1 d . . .
O12 O 0.4518(2) 0.8372(2) 0.31775(15) 0.0289(5) Uani 1 1 d . . .
O13 O 0.1998(3) 0.6443(2) 0.26977(17) 0.0396(6) Uani 1 1 d . . .
O14 O 0.1192(3) 0.7339(2) 0.05554(16) 0.0384(6) Uani 1 1 d . . .

loop_
_atom_site_aniso_label
_atom_site_aniso_U_11
_atom_site_aniso_U_22
_atom_site_aniso_U_33
_atom_site_aniso_U_23
_atom_site_aniso_U_13
_atom_site_aniso_U_12
N1 0.043(2) 0.0467(19) 0.0288(17) -0.0057(14) 0.0055(16) 0.0213(16)
Nd1 0.02909(15) 0.02289(12) 0.02006(13) 0.00401(8) 0.00728(10) 0.00932(9)
Mn1 0.0240(3) 0.0232(2) 0.0185(3) 0.00420(19) 0.0054(2) 0.0108(2)
Mn2 0.0347(3) 0.0306(3) 0.0217(3) 0.0058(2) 0.0040(3) 0.0160(2)
C1 0.047(3) 0.042(2) 0.035(2) 0.0068(17) 0.022(2) 0.0085(18)
C2 0.083(3) 0.054(2) 0.060(3) 0.017(2) 0.045(2) 0.001(2)
C3 0.104(7) 0.084(6) 0.074(5) 0.018(5) 0.058(5) -0.007(5)
C4 0.114(6) 0.056(5) 0.080(6) 0.035(4) 0.039(5) 0.016(5)
C5 0.087(5) 0.078(6) 0.085(6) 0.026(5) 0.036(5) -0.013(5)
C3' 0.093(6) 0.074(5) 0.066(4) 0.034(4) 0.043(4) 0.003(5)
C4' 0.116(6) 0.049(4) 0.083(5) 0.015(4) 0.049(5) -0.003(4)
C5' 0.085(5) 0.100(6) 0.096(6) 0.030(5) 0.040(5) 0.007(4)
C6 0.031(2) 0.040(2) 0.047(2) 0.0029(18) 0.014(2) 0.0120(17)
C7 0.044(2) 0.068(3) 0.078(3) -0.013(2) 0.033(2) 0.000(2)
C8 0.075(6) 0.080(6) 0.084(6) 0.007(5) 0.037(5) -0.009(5)
C9 0.045(5) 0.071(6) 0.094(6) -0.021(5) 0.034(4) -0.011(5)
C10 0.055(5) 0.086(5) 0.075(6) -0.023(5) 0.036(5) 0.003(5)
C8' 0.087(6) 0.065(5) 0.085(6) 0.001(4) 0.045(5) -0.012(4)
C9' 0.045(4) 0.093(6) 0.098(5) -0.022(5) 0.028(4) -0.003(4)
C10' 0.053(4) 0.080(5) 0.062(5) -0.010(4) 0.036(4) 0.003(4)
C11 0.042(2) 0.0266(17) 0.031(2) 0.0080(15) 0.0150(19) 0.0129(16)
C12 0.060(2) 0.0330(18) 0.052(2) 0.0157(16) 0.019(2) 0.0052(17)
C13 0.093(6) 0.063(4) 0.065(4) 0.035(4) 0.030(4) -0.009(4)
C14 0.061(4) 0.068(5) 0.100(6) 0.018(4) 0.034(4) 0.006(4)
C15 0.061(5) 0.027(3) 0.075(4) 0.000(3) 0.013(4) 0.005(3)
C13' 0.066(5) 0.045(4) 0.069(5) 0.040(4) 0.038(4) 0.004(4)
C14' 0.062(5) 0.066(5) 0.098(6) 0.021(5) 0.030(4) 0.008(4)
C15' 0.081(6) 0.047(4) 0.067(5) 0.008(4) 0.010(5) -0.001(5)
C16 0.042(2) 0.038(2) 0.038(2) 0.0151(17) 0.007(2) 0.0193(18)
C17 0.069(3) 0.061(3) 0.070(3) -0.001(2) -0.008(2) 0.045(2)
C18 0.075(5) 0.096(5) 0.094(5) -0.014(4) -0.005(4) 0.063(4)
C19 0.105(5) 0.070(5) 0.098(6) 0.035(4) -0.004(4) 0.051(4)
C20 0.066(5) 0.075(5) 0.075(5) -0.006(4) -0.008(4) 0.031(4)
C18' 0.082(6) 0.097(6) 0.096(6) -0.003(6) 0.001(5) 0.055(5)
C19' 0.103(6) 0.062(5) 0.097(7) 0.009(5) -0.021(5) 0.052(5)
C20' 0.061(6) 0.071(5) 0.066(5) 0.006(5) -0.010(5) 0.032(5)
C21 0.027(2) 0.0367(19) 0.0320(19) 0.0042(15) 0.0091(17) 0.0163(16)
C22 0.033(2) 0.0328(18) 0.0258(18) 0.0080(14) 0.0139(17) 0.0110(15)
C23 0.024(2) 0.0375(19) 0.0283(19) 0.0018(15) 0.0065(16) 0.0101(15)
C24 0.0204(19) 0.0376(18) 0.0250(18) 0.0026(14) 0.0099(15) 0.0106(14)
C25 0.032(2) 0.052(2) 0.045(2) 0.0060(18) 0.020(2) 0.0104(18)
C26 0.044(3) 0.089(3) 0.041(2) -0.020(2) 0.010(2) 0.036(3)
C27 0.047(3) 0.074(3) 0.040(2) -0.011(2) 0.003(2) 0.040(2)
C28 0.078(4) 0.040(2) 0.038(2) 0.0000(18) 0.007(2) 0.034(2)
C29 0.064(3) 0.0279(19) 0.035(2) -0.0009(16) 0.004(2) 0.0054(19)
C30 0.054(3) 0.057(3) 0.026(2) -0.0066(17) 0.016(2) 0.020(2)
C31 0.048(3) 0.053(2) 0.0228(19) -0.0016(16) 0.0072(19) 0.020(2)
O1 0.0460(17) 0.0453(15) 0.0290(14) 0.0101(11) 0.0175(13) 0.0152(13)
O2 0.074(2) 0.0411(16) 0.0425(17) 0.0001(13) 0.0318(17) -0.0022(15)
O3 0.0333(16) 0.0483(16) 0.0390(16) 0.0036(12) 0.0122(13) 0.0092(13)
O4 0.0442(19) 0.082(2) 0.0464(19) -0.0143(16) 0.0154(16) 0.0069(16)
O5 0.0393(16) 0.0234(12) 0.0304(14) 0.0060(10) 0.0051(12) 0.0079(11)
O6 0.0528(18) 0.0292(13) 0.0309(15) 0.0096(11) 0.0086(14) 0.0132(12)
O7 0.0516(19) 0.0361(15) 0.061(2) 0.0043(13) 0.0008(16) 0.0248(13)
O8 0.0486(18) 0.0616(18) 0.0336(16) 0.0063(14) -0.0011(15) 0.0320(15)
O9 0.0269(14) 0.0304(12) 0.0261(13) 0.0052(10) 0.0053(11) 0.0143(10)
O10 0.0270(13) 0.0250(11) 0.0207(12) 0.0066(9) 0.0089(10) 0.0110(10)
O11 0.0258(13) 0.0333(12) 0.0217(12) 0.0062(9) 0.0077(11) 0.0144(10)
O12 0.0310(14) 0.0322(12) 0.0241(12) 0.0005(10) 0.0084(11) 0.0149(10)
O13 0.0492(18) 0.0270(12) 0.0360(14) 0.0103(11) 0.0111(13) 0.0089(11)
O14 0.0388(16) 0.0449(15) 0.0274(14) 0.0002(11) 0.0084(13) 0.0148(12)

loop_
_atom_type_symbol
_atom_type_description
_atom_type_scat_dispersion_real
_atom_type_scat_dispersion_imag
_atom_type_scat_source
C C 0.0033 0.0016 'International Tables Vol C Tables 4.2.6.8 and 6.1.1.4'
H H 0.0000 0.0000 'International Tables Vol C Tables 4.2.6.8 and 6.1.1.4'
N N 0.0061 0.0033 'International Tables Vol C Tables 4.2.6.8 and 6.1.1.4'
O O 0.0106 0.0060 'International Tables Vol C Tables 4.2.6.8 and 6.1.1.4'
Mn Mn 0.3368 0.7283 'International Tables Vol C Tables 4.2.6.8 and 6.1.1.4'
Nd Nd -0.1943 3.0179 'International Tables Vol C Tables 4.2.6.8 and 6.1.1.4'

loop_
_geom_angle_atom_site_label_1
_geom_angle_atom_site_label_2
_geom_angle_atom_site_label_3
_geom_angle
_geom_angle_site_symmetry_1
_geom_angle_site_symmetry_3
C26 N1 C30 109.7(3) . .
C26 N1 C28 111.2(4) . .
C30 N1 C28 112.6(3) . .
C26 N1 Nd1 104.8(2) . .
C30 N1 Nd1 105.2(2) . .
C28 N1 Nd1 112.9(2) . .
O7 Nd1 O3 71.35(10) 2_676 .
O7 Nd1 O11 83.49(9) 2_676 .
O3 Nd1 O11 89.55(8) . .
O7 Nd1 O2 82.12(12) 2_676 .
O3 Nd1 O2 136.73(11) . .
O11 Nd1 O2 121.30(9) . .
O7 Nd1 O12 132.09(9) 2_676 .
O3 Nd1 O12 135.97(9) . .
O11 Nd1 O12 63.06(8) . .
O2 Nd1 O12 87.08(10) . .
O7 Nd1 O14 93.12(10) 2_676 .
O3 Nd1 O14 70.95(9) . .
O11 Nd1 O14 160.20(9) . .
O2 Nd1 O14 77.24(9) . .
O12 Nd1 O14 129.60(8) . .
O7 Nd1 O13 135.45(10) 2_676 .
O3 Nd1 O13 68.49(10) . .
O11 Nd1 O13 77.77(8) . .
O2 Nd1 O13 141.78(10) . .
O12 Nd1 O13 72.21(9) . .
O14 Nd1 O13 91.44(9) . .
O7 Nd1 O1 67.46(9) 2_676 .
O3 Nd1 O1 136.39(9) . .
O11 Nd1 O1 72.38(8) . .
O2 Nd1 O1 49.56(8) . .
O12 Nd1 O1 70.13(8) . .
O14 Nd1 O1 124.26(8) . .
O13 Nd1 O1 139.50(8) . .
O7 Nd1 N1 152.28(11) 2_676 .
O3 Nd1 N1 111.43(10) . .
O11 Nd1 N1 123.47(9) . .
O2 Nd1 N1 78.07(11) . .
O12 Nd1 N1 66.20(9) . .
O14 Nd1 N1 63.78(9) . .
O13 Nd1 N1 64.34(10) . .
O1 Nd1 N1 111.63(9) . .
O7 Nd1 C1 70.85(12) 2_676 .
O3 Nd1 C1 140.38(11) . .
O11 Nd1 C1 97.59(9) . .
O2 Nd1 C1 24.60(10) . .
O12 Nd1 C1 80.23(10) . .
O14 Nd1 C1 99.70(10) . .
O13 Nd1 C1 151.11(11) . .
O1 Nd1 C1 25.24(9) . .
N1 Nd1 C1 96.86(11) . .
O7 Nd1 Mn1 111.11(7) 2_676 .
O3 Nd1 Mn1 112.91(7) . .
O11 Nd1 Mn1 31.94(6) . .
O2 Nd1 Mn1 108.25(8) . .
O12 Nd1 Mn1 31.37(5) . .
O14 Nd1 Mn1 155.56(6) . .
O13 Nd1 Mn1 69.32(6) . .
O1 Nd1 Mn1 70.84(5) . .
N1 Nd1 Mn1 93.51(7) . .
C1 Nd1 Mn1 91.53(8) . .
O12 Mn1 O9 98.20(11) . 2_676
O12 Mn1 O11 84.44(10) . .
O9 Mn1 O11 172.75(10) 2_676 .
O12 Mn1 O10 175.17(10) . .
O9 Mn1 O10 86.14(10) 2_676 .
O11 Mn1 O10 91.00(10) . .
O12 Mn1 O10 98.09(9) . 2_676
O9 Mn1 O10 86.34(9) 2_676 2_676
O11 Mn1 O10 86.60(9) . 2_676
O10 Mn1 O10 79.99(9) . 2_676
O12 Mn1 O5 93.04(10) . .
O9 Mn1 O5 89.99(10) 2_676 .
O11 Mn1 O5 96.63(10) . .
O10 Mn1 O5 89.07(9) . .
O10 Mn1 O5 168.66(9) 2_676 .
O12 Mn1 Mn2 139.16(8) . .
O9 Mn1 Mn2 43.07(7) 2_676 .
O11 Mn1 Mn2 135.73(7) . .
O10 Mn1 Mn2 45.59(7) . .
O10 Mn1 Mn2 92.43(6) 2_676 .
O5 Mn1 Mn2 77.65(6) . .
O12 Mn1 Mn1 134.56(8) . 2_676
O9 Mn1 Mn1 85.10(7) 2_676 2_676
O11 Mn1 Mn1 88.24(7) . 2_676
O10 Mn1 Mn1 43.38(6) . 2_676
O10 Mn1 Mn1 36.61(5) 2_676 2_676
O5 Mn1 Mn1 132.37(7) . 2_676
Mn2 Mn1 Mn1 66.779(19) . 2_676
O12 Mn1 Nd1 42.84(8) . .
O9 Mn1 Nd1 141.04(7) 2_676 .
O11 Mn1 Nd1 41.98(7) . .
O10 Mn1 Nd1 132.78(7) . .
O10 Mn1 Nd1 97.48(6) 2_676 .
O5 Mn1 Nd1 92.12(6) . .
Mn2 Mn1 Nd1 169.43(2) . .
Mn1 Mn1 Nd1 120.14(2) 2_676 .
O8 Mn2 O1 95.59(11) . 2_676
O8 Mn2 O6 108.20(12) . .
O1 Mn2 O6 106.62(10) 2_676 .
O8 Mn2 O9 97.99(11) . 2_676
O1 Mn2 O9 153.15(10) 2_676 2_676
O6 Mn2 O9 90.97(10) . 2_676
O8 Mn2 O10 163.01(11) . .
O1 Mn2 O10 86.12(10) 2_676 .
O6 Mn2 O10 87.35(10) . .
O9 Mn2 O10 74.35(9) 2_676 .
O8 Mn2 Mn1 135.41(9) . .
O1 Mn2 Mn1 125.01(8) 2_676 .
O6 Mn2 Mn1 79.50(7) . .
O9 Mn2 Mn1 37.43(6) 2_676 .
O10 Mn2 Mn1 38.97(6) . .
O2 C1 O1 119.9(4) . .
O2 C1 C2 120.3(3) . .
O1 C1 C2 119.9(3) . .
O2 C1 Nd1 54.58(19) . .
O1 C1 Nd1 66.3(2) . .
C2 C1 Nd1 168.4(3) . .
C1 C2 C4' 112.7(4) . .
C1 C2 C3 115.0(5) . .
C4' C2 C3 127.4(6) . .
C1 C2 C3' 107.9(4) . .
C4' C2 C3' 109.58(10) . .
C3 C2 C3' 34.2(4) . .
C1 C2 C5 107.7(5) . .
C4' C2 C5 74.6(5) . .
C3 C2 C5 109.62(11) . .
C3' C2 C5 138.7(5) . .
C1 C2 C5' 107.4(4) . .
C4' C2 C5' 109.63(10) . .
C3 C2 C5' 75.6(4) . .
C3' C2 C5' 109.51(10) . .
C5 C2 C5' 38.6(4) . .
C1 C2 C4 105.3(5) . .
C4' C2 C4 35.2(5) . .
C3 C2 C4 109.61(10) . .
C3' C2 C4 80.4(5) . .
C5 C2 C4 109.54(10) . .
C5' C2 C4 140.5(5) . .
C2 C3 H3A 109.5 . .
C2 C3 H3B 109.5 . .
H3A C3 H3B 109.5 . .
C2 C3 H3C 109.5 . .
H3A C3 H3C 109.5 . .
H3B C3 H3C 109.5 . .
C2 C4 H4A 109.5 . .
C2 C4 H4B 109.5 . .
H4A C4 H4B 109.5 . .
C2 C4 H4C 109.5 . .
H4A C4 H4C 109.5 . .
H4B C4 H4C 109.5 . .
C2 C5 H5A 109.5 . .
C2 C5 H5B 109.5 . .
H5A C5 H5B 109.5 . .
C2 C5 H5C 109.5 . .
H5A C5 H5C 109.5 . .
H5B C5 H5C 109.5 . .
C2 C3' H3'A 109.5 . .
C2 C3' H3'B 109.5 . .
H3'A C3' H3'B 109.5 . .
C2 C3' H3'C 109.5 . .
H3'A C3' H3'C 109.5 . .
H3'B C3' H3'C 109.5 . .
C2 C4' H4'A 109.5 . .
C2 C4' H4'B 109.5 . .
H4'A C4' H4'B 109.5 . .
C2 C4' H4'C 109.5 . .
H4'A C4' H4'C 109.5 . .
H4'B C4' H4'C 109.5 . .
C2 C5' H5'A 109.5 . .
C2 C5' H5'B 109.5 . .
H5'A C5' H5'B 109.5 . .
C2 C5' H5'C 109.5 . .
H5'A C5' H5'C 109.5 . .
H5'B C5' H5'C 109.5 . .
O3 C6 O4 123.0(4) . .
O3 C6 C7 117.7(3) . .
O4 C6 C7 119.1(3) . .
C6 C7 C10 103.7(7) . .
C6 C7 C10' 115.1(6) . .
C10 C7 C10' 19.8(8) . .
C6 C7 C8' 106.3(5) . .
C10 C7 C8' 130.4(8) . .
C10' C7 C8' 110.6(7) . .
C6 C7 C9 119.7(7) . .
C10 C7 C9 109.60(11) . .
C10' C7 C9 112.9(10) . .
C8' C7 C9 88.3(5) . .
C6 C7 C9' 105.4(7) . .
C10 C7 C9' 99.1(8) . .
C10' C7 C9' 109.60(11) . .
C8' C7 C9' 109.55(9) . .
C9 C7 C9' 22.3(5) . .
C6 C7 C8 104.3(6) . .
C10 C7 C8 109.56(11) . .
C10' C7 C8 90.5(7) . .
C8' C7 C8 24.5(5) . .
C9 C7 C8 109.54(11) . .
C9' C7 C8 131.8(5) . .
C7 C8 H8A 109.5 . .
C7 C8 H8B 109.5 . .
H8A C8 H8B 109.5 . .
C7 C8 H8C 109.5 . .
H8A C8 H8C 109.5 . .
H8B C8 H8C 109.5 . .
C7 C9 H9A 109.5 . .
C7 C9 H9B 109.5 . .
H9A C9 H9B 109.5 . .
C7 C9 H9C 109.5 . .
H9A C9 H9C 109.5 . .
H9B C9 H9C 109.5 . .
C7 C10 H10A 109.5 . .
C7 C10 H10B 109.5 . .
H10A C10 H10B 109.5 . .
C7 C10 H10C 109.5 . .
H10A C10 H10C 109.5 . .
H10B C10 H10C 109.5 . .
C7 C8' H8'A 109.5 . .
C7 C8' H8'B 109.5 . .
H8'A C8' H8'B 109.5 . .
C7 C8' H8'C 109.5 . .
H8'A C8' H8'C 109.5 . .
H8'B C8' H8'C 109.5 . .
C7 C9' H9'A 109.5 . .
C7 C9' H9'B 109.5 . .
H9'A C9' H9'B 109.5 . .
C7 C9' H9'C 109.5 . .
H9'A C9' H9'C 109.5 . .
H9'B C9' H9'C 109.5 . .
C7 C10' H10D 109.5 . .
C7 C10' H10E 109.5 . .
H10D C10' H10E 109.5 . .
C7 C10' H10F 109.5 . .
H10D C10' H10F 109.5 . .
H10E C10' H10F 109.5 . .
O6 C11 O5 124.0(3) . .
O6 C11 C12 117.3(3) . .
O5 C11 C12 118.7(3) . .
C11 C12 C13 115.8(5) . .
C11 C12 C14 108.9(4) . .
C13 C12 C14 109.65(11) . .
C11 C12 C15' 114.8(6) . .
C13 C12 C15' 123.1(8) . .
C14 C12 C15' 75.9(5) . .
C11 C12 C13' 108.5(5) . .
C13 C12 C13' 27.7(5) . .
C14 C12 C13' 134.1(5) . .
C15' C12 C13' 110.5(8) . .
C11 C12 C14' 103.7(5) . .
C13 C12 C14' 81.9(5) . .
C14 C12 C14' 35.5(4) . .
C15' C12 C14' 109.61(9) . .
C13' C12 C14' 109.52(11) . .
C11 C12 C15 106.4(4) . .
C13 C12 C15 109.8(6) . .
C14 C12 C15 105.7(4) . .
C15' C12 C15 29.9(5) . .
C13' C12 C15 88.0(6) . .
C14' C12 C15 137.9(5) . .
C12 C13 H13A 109.5 . .
C12 C13 H13B 109.5 . .
H13A C13 H13B 109.5 . .
C12 C13 H13C 109.5 . .
H13A C13 H13C 109.5 . .
H13B C13 H13C 109.5 . .
C12 C14 H14A 109.5 . .
C12 C14 H14B 109.5 . .
H14A C14 H14B 109.5 . .
C12 C14 H14C 109.5 . .
H14A C14 H14C 109.5 . .
H14B C14 H14C 109.5 . .
C12 C15 H15A 109.5 . .
C12 C15 H15B 109.5 . .
H15A C15 H15B 109.5 . .
C12 C15 H15C 109.5 . .
H15A C15 H15C 109.5 . .
H15B C15 H15C 109.5 . .
C12 C13' H13D 109.5 . .
C12 C13' H13E 109.5 . .
H13D C13' H13E 109.5 . .
C12 C13' H13F 109.5 . .
H13D C13' H13F 109.5 . .
H13E C13' H13F 109.5 . .
C12 C14' H14D 109.5 . .
C12 C14' H14E 109.5 . .
H14D C14' H14E 109.5 . .
C12 C14' H14F 109.5 . .
H14D C14' H14F 109.5 . .
H14E C14' H14F 109.5 . .
C12 C15' H15D 109.5 . .
C12 C15' H15E 109.5 . .
H15D C15' H15E 109.5 . .
C12 C15' H15F 109.5 . .
H15D C15' H15F 109.5 . .
H15E C15' H15F 109.5 . .
O7 C16 O8 123.6(4) . .
O7 C16 C17 119.0(4) . .
O8 C16 C17 117.3(4) . .
C16 C17 C19' 114.9(6) . .
C16 C17 C18 113.3(4) . .
C19' C17 C18 73.3(5) . .
C16 C17 C20 112.2(5) . .
C19' C17 C20 126.4(7) . .
C18 C17 C20 109.63(11) . .
C16 C17 C20' 113.6(6) . .
C19' C17 C20' 109.63(11) . .
C18 C17 C20' 125.3(8) . .
C20 C17 C20' 24.1(5) . .
C16 C17 C18' 99.0(6) . .
C19' C17 C18' 109.57(11) . .
C18 C17 C18' 36.4(5) . .
C20 C17 C18' 86.5(6) . .
C20' C17 C18' 109.57(11) . .
C16 C17 C19 102.5(4) . .
C19' C17 C19 36.3(5) . .
C18 C17 C19 109.43(10) . .
C20 C17 C19 109.47(10) . .
C20' C17 C19 86.1(5) . .
C18' C17 C19 145.4(5) . .
C17 C18 H18A 109.5 . .
C17 C18 H18B 109.5 . .
H18A C18 H18B 109.5 . .
C17 C18 H18C 109.5 . .
H18A C18 H18C 109.5 . .
H18B C18 H18C 109.5 . .
C17 C19 H19A 109.5 . .
C17 C19 H19B 109.5 . .
H19A C19 H19B 109.5 . .
C17 C19 H19C 109.5 . .
H19A C19 H19C 109.5 . .
H19B C19 H19C 109.5 . .
C17 C20 H20A 109.5 . .
C17 C20 H20B 109.5 . .
H20A C20 H20B 109.5 . .
C17 C20 H20C 109.5 . .
H20A C20 H20C 109.5 . .
H20B C20 H20C 109.5 . .
C17 C18' H18D 109.5 . .
C17 C18' H18E 109.5 . .
H18D C18' H18E 109.5 . .
C17 C18' H18F 109.5 . .
H18D C18' H18F 109.5 . .
H18E C18' H18F 109.5 . .
C17 C19' H19D 109.5 . .
C17 C19' H19E 109.5 . .
H19D C19' H19E 109.5 . .
C17 C19' H19F 109.5 . .
H19D C19' H19F 109.5 . .
H19E C19' H19F 109.5 . .
C17 C20' H20D 109.5 . .
C17 C20' H20E 109.5 . .
H20D C20' H20E 109.5 . .
C17 C20' H20F 109.5 . .
H20D C20' H20F 109.5 . .
H20E C20' H20F 109.5 . .
O9 C21 C24 116.4(3) . .
O9 C21 H21A 108.2 . .
C24 C21 H21A 108.2 . .
O9 C21 H21B 108.2 . .
C24 C21 H21B 108.2 . .
H21A C21 H21B 107.3 . .
O10 C22 C24 114.3(3) . .
O10 C22 H22A 108.7 . .
C24 C22 H22A 108.7 . .
O10 C22 H22B 108.7 . .
C24 C22 H22B 108.7 . .
H22A C22 H22B 107.6 . .
O11 C23 C24 115.8(3) . .
O11 C23 H23A 108.3 . .
C24 C23 H23A 108.3 . .
O11 C23 H23B 108.3 . .
C24 C23 H23B 108.3 . .
H23A C23 H23B 107.4 . .
C23 C24 C25 107.0(3) . .
C23 C24 C22 110.9(3) . .
C25 C24 C22 107.9(3) . .
C23 C24 C21 111.9(3) . .
C25 C24 C21 107.5(3) . .
C22 C24 C21 111.6(3) . .
C24 C25 H25A 109.5 . .
C24 C25 H25B 109.5 . .
H25A C25 H25B 109.5 . .
C24 C25 H25C 109.5 . .
H25A C25 H25C 109.5 . .
H25B C25 H25C 109.5 . .
N1 C26 C27 111.7(4) . .
N1 C26 H26A 109.3 . .
C27 C26 H26A 109.3 . .
N1 C26 H26B 109.3 . .
C27 C26 H26B 109.3 . .
H26A C26 H26B 107.9 . .
O12 C27 C26 109.1(4) . .
O12 C27 H27A 109.9 . .
C26 C27 H27A 109.9 . .
O12 C27 H27B 109.9 . .
C26 C27 H27B 109.9 . .
H27A C27 H27B 108.3 . .
C29 C28 N1 112.2(3) . .
C29 C28 H28A 109.2 . .
N1 C28 H28A 109.2 . .
C29 C28 H28B 109.2 . .
N1 C28 H28B 109.2 . .
H28A C28 H28B 107.9 . .
O13 C29 C28 111.9(3) . .
O13 C29 H29A 109.2 . .
C28 C29 H29A 109.2 . .
O13 C29 H29B 109.2 . .
C28 C29 H29B 109.2 . .
H29A C29 H29B 107.9 . .
N1 C30 C31 110.8(3) . .
N1 C30 H30A 109.5 . .
C31 C30 H30A 109.5 . .
N1 C30 H30B 109.5 . .
C31 C30 H30B 109.5 . .
H30A C30 H30B 108.1 . .
O14 C31 C30 108.4(3) . .
O14 C31 H31A 110.0 . .
C30 C31 H31A 110.0 . .
O14 C31 H31B 110.0 . .
C30 C31 H31B 110.0 . .
H31A C31 H31B 108.4 . .
C1 O1 Mn2 156.2(3) . 2_676
C1 O1 Nd1 88.4(2) . .
Mn2 O1 Nd1 102.85(10) 2_676 .
C1 O2 Nd1 100.8(2) . .
C6 O3 Nd1 142.5(3) . .
C11 O5 Mn1 127.3(2) . .
C11 O6 Mn2 131.3(2) . .
C16 O7 Nd1 146.9(3) . 2_676
C16 O8 Mn2 126.9(3) . .
C21 O9 Mn1 126.9(2) . 2_676
C21 O9 Mn2 120.4(2) . 2_676
Mn1 O9 Mn2 99.50(10) 2_676 2_676
C22 O10 Mn1 122.03(19) . .
C22 O10 Mn2 120.08(18) . .
Mn1 O10 Mn2 95.43(9) . .
C22 O10 Mn1 113.28(18) . 2_676
Mn1 O10 Mn1 100.01(9) . 2_676
Mn2 O10 Mn1 102.24(9) . 2_676
C23 O11 Mn1 120.8(2) . .
C23 O11 Nd1 116.83(19) . .
Mn1 O11 Nd1 106.08(10) . .
C27 O12 Mn1 122.4(2) . .
C27 O12 Nd1 121.2(2) . .
Mn1 O12 Nd1 105.79(10) . .
C29 O13 Nd1 110.2(2) . .
C31 O14 Nd1 124.3(2) . .

loop_
_geom_bond_atom_site_label_1
_geom_bond_atom_site_label_2
_geom_bond_distance
_geom_bond_site_symmetry_2
N1 C26 1.470(6) .
N1 C30 1.469(5) .
N1 C28 1.502(6) .
N1 Nd1 2.718(3) .
Nd1 O7 2.391(3) 2_676
Nd1 O3 2.411(3) .
Nd1 O11 2.444(2) .
Nd1 O2 2.457(3) .
Nd1 O12 2.481(2) .
Nd1 O14 2.496(2) .
Nd1 O13 2.553(2) .
Nd1 O1 2.713(3) .
Nd1 C1 2.962(4) .
Nd1 Mn1 3.5112(6) .
Mn1 O12 1.900(2) .
Mn1 O9 1.905(2) 2_676
Mn1 O11 1.933(2) .
Mn1 O10 1.953(2) .
Mn1 O10 2.249(2) 2_676
Mn1 O5 2.254(2) .
Mn1 Mn2 3.0909(7) .
Mn1 Mn1 3.2243(9) 2_676
Mn2 O8 2.063(3) .
Mn2 O1 2.127(2) 2_676
Mn2 O6 2.130(3) .
Mn2 O9 2.140(2) 2_676
Mn2 O10 2.218(2) .
C1 O2 1.255(5) .
C1 O1 1.263(4) .
C1 C2 1.510(5) .
C2 C4' 1.5292(11) .
C2 C3 1.5292(11) .
C2 C3' 1.5304(11) .
C2 C5 1.5302(11) .
C2 C5' 1.5301(11) .
C2 C4 1.5302(11) .
C3 H3A 0.9600 .
C3 H3B 0.9600 .
C3 H3C 0.9600 .
C4 H4A 0.9600 .
C4 H4B 0.9600 .
C4 H4C 0.9600 .
C5 H5A 0.9600 .
C5 H5B 0.9600 .
C5 H5C 0.9600 .
C3' H3'A 0.9600 .
C3' H3'B 0.9600 .
C3' H3'C 0.9600 .
C4' H4'A 0.9600 .
C4' H4'B 0.9600 .
C4' H4'C 0.9600 .
C5' H5'A 0.9600 .
C5' H5'B 0.9600 .
C5' H5'C 0.9600 .
C6 O3 1.252(5) .
C6 O4 1.260(5) .
C6 C7 1.517(5) .
C7 C10 1.5299(11) .
C7 C10' 1.5297(11) .
C7 C8' 1.5301(11) .
C7 C9 1.5299(11) .
C7 C9' 1.5302(11) .
C7 C8 1.5304(11) .
C8 H8A 0.9600 .
C8 H8B 0.9600 .
C8 H8C 0.9600 .
C9 H9A 0.9600 .
C9 H9B 0.9600 .
C9 H9C 0.9600 .
C10 H10A 0.9600 .
C10 H10B 0.9600 .
C10 H10C 0.9600 .
C8' H8'A 0.9600 .
C8' H8'B 0.9600 .
C8' H8'C 0.9600 .
C9' H9'A 0.9600 .
C9' H9'B 0.9600 .
C9' H9'C 0.9600 .
C10' H10D 0.9600 .
C10' H10E 0.9600 .
C10' H10F 0.9600 .
C11 O6 1.257(5) .
C11 O5 1.263(4) .
C11 C12 1.527(5) .
C12 C13 1.5291(11) .
C12 C14 1.5300(11) .
C12 C15' 1.5293(11) .
C12 C13' 1.5305(11) .
C12 C14' 1.5301(11) .
C12 C15 1.605(8) .
C13 H13A 0.9600 .
C13 H13B 0.9600 .
C13 H13C 0.9600 .
C14 H14A 0.9600 .
C14 H14B 0.9600 .
C14 H14C 0.9600 .
C15 H15A 0.9600 .
C15 H15B 0.9600 .
C15 H15C 0.9600 .
C13' H13D 0.9600 .
C13' H13E 0.9600 .
C13' H13F 0.9600 .
C14' H14D 0.9600 .
C14' H14E 0.9600 .
C14' H14F 0.9600 .
C15' H15D 0.9600 .
C15' H15E 0.9600 .
C15' H15F 0.9600 .
C16 O7 1.251(5) .
C16 O8 1.263(5) .
C16 C17 1.495(5) .
C17 C19' 1.5293(11) .
C17 C18 1.5297(11) .
C17 C20 1.5298(11) .
C17 C20' 1.5298(11) .
C17 C18' 1.5303(11) .
C17 C19 1.5318(11) .
C18 H18A 0.9600 .
C18 H18B 0.9600 .
C18 H18C 0.9600 .
C19 H19A 0.9600 .
C19 H19B 0.9600 .
C19 H19C 0.9600 .
C20 H20A 0.9600 .
C20 H20B 0.9600 .
C20 H20C 0.9600 .
C18' H18D 0.9600 .
C18' H18E 0.9600 .
C18' H18F 0.9600 .
C19' H19D 0.9600 .
C19' H19E 0.9600 .
C19' H19F 0.9600 .
C20' H20D 0.9600 .
C20' H20E 0.9600 .
C20' H20F 0.9600 .
C21 O9 1.417(4) .
C21 C24 1.535(5) .
C21 H21A 0.9700 .
C21 H21B 0.9700 .
C22 O10 1.434(4) .
C22 C24 1.523(5) .
C22 H22A 0.9700 .
C22 H22B 0.9700 .
C23 O11 1.432(4) .
C23 C24 1.523(5) .
C23 H23A 0.9700 .
C23 H23B 0.9700 .
C24 C25 1.529(5) .
C25 H25A 0.9600 .
C25 H25B 0.9600 .
C25 H25C 0.9600 .
C26 C27 1.520(6) .
C26 H26A 0.9700 .
C26 H26B 0.9700 .
C27 O12 1.417(5) .
C27 H27A 0.9700 .
C27 H27B 0.9700 .
C28 C29 1.491(7) .
C28 H28A 0.9700 .
C28 H28B 0.9700 .
C29 O13 1.434(4) .
C29 H29A 0.9700 .
C29 H29B 0.9700 .
C30 C31 1.514(6) .
C30 H30A 0.9700 .
C30 H30B 0.9700 .
C31 O14 1.421(4) .
C31 H31A 0.9700 .
C31 H31B 0.9700 .
O1 Mn2 2.127(2) 2_676
O7 Nd1 2.391(3) 2_676
O9 Mn1 1.905(2) 2_676
O9 Mn2 2.140(2) 2_676
O10 Mn1 2.249(2) 2_676

loop_
_geom_torsion_atom_site_label_1
_geom_torsion_atom_site_label_2
_geom_torsion_atom_site_label_3
_geom_torsion_atom_site_label_4
_geom_torsion
_geom_torsion_site_symmetry_1
_geom_torsion_site_symmetry_4
C26 N1 Nd1 O7 111.7(3) . 2_676
C30 N1 Nd1 O7 -3.9(4) . 2_676
C28 N1 Nd1 O7 -127.1(3) . 2_676
C26 N1 Nd1 O3 -157.8(3) . .
C30 N1 Nd1 O3 86.6(3) . .
C28 N1 Nd1 O3 -36.6(3) . .
C26 N1 Nd1 O11 -53.3(3) . .
C30 N1 Nd1 O11 -169.0(2) . .
C28 N1 Nd1 O11 67.8(3) . .
C26 N1 Nd1 O2 66.5(3) . .
C30 N1 Nd1 O2 -49.2(3) . .
C28 N1 Nd1 O2 -172.4(3) . .
C26 N1 Nd1 O12 -25.6(3) . .
C30 N1 Nd1 O12 -141.3(3) . .
C28 N1 Nd1 O12 95.5(3) . .
C26 N1 Nd1 O14 148.0(3) . .
C30 N1 Nd1 O14 32.3(2) . .
C28 N1 Nd1 O14 -90.9(3) . .
C26 N1 Nd1 O13 -106.5(3) . .
C30 N1 Nd1 O13 137.8(3) . .
C28 N1 Nd1 O13 14.7(2) . .
C26 N1 Nd1 O1 29.3(3) . .
C30 N1 Nd1 O1 -86.4(3) . .
C28 N1 Nd1 O1 150.5(2) . .
C26 N1 Nd1 C1 50.5(3) . .
C30 N1 Nd1 C1 -65.2(3) . .
C28 N1 Nd1 C1 171.7(3) . .
C26 N1 Nd1 Mn1 -41.5(3) . .
C30 N1 Nd1 Mn1 -157.1(2) . .
C28 N1 Nd1 Mn1 79.7(3) . .
O7 Nd1 Mn1 O12 -138.34(13) 2_676 .
O3 Nd1 Mn1 O12 143.72(13) . .
O11 Nd1 Mn1 O12 -170.24(15) . .
O2 Nd1 Mn1 O12 -49.91(13) . .
O14 Nd1 Mn1 O12 49.49(19) . .
O13 Nd1 Mn1 O12 89.53(13) . .
O1 Nd1 Mn1 O12 -83.03(12) . .
N1 Nd1 Mn1 O12 28.67(13) . .
C1 Nd1 Mn1 O12 -68.30(13) . .
O7 Nd1 Mn1 O9 -137.92(14) 2_676 2_676
O3 Nd1 Mn1 O9 144.13(13) . 2_676
O11 Nd1 Mn1 O9 -169.83(16) . 2_676
O2 Nd1 Mn1 O9 -49.50(14) . 2_676
O12 Nd1 Mn1 O9 0.41(15) . 2_676
O14 Nd1 Mn1 O9 49.91(19) . 2_676
O13 Nd1 Mn1 O9 89.95(13) . 2_676
O1 Nd1 Mn1 O9 -82.61(13) . 2_676
N1 Nd1 Mn1 O9 29.09(14) . 2_676
C1 Nd1 Mn1 O9 -67.89(14) . 2_676
O7 Nd1 Mn1 O11 31.90(14) 2_676 .
O3 Nd1 Mn1 O11 -46.04(13) . .
O2 Nd1 Mn1 O11 120.33(13) . .
O12 Nd1 Mn1 O11 170.24(15) . .
O14 Nd1 Mn1 O11 -140.27(19) . .
O13 Nd1 Mn1 O11 -100.23(13) . .
O1 Nd1 Mn1 O11 87.22(12) . .
N1 Nd1 Mn1 O11 -161.09(13) . .
C1 Nd1 Mn1 O11 101.94(13) . .
O7 Nd1 Mn1 O10 38.78(12) 2_676 .
O3 Nd1 Mn1 O10 -39.16(11) . .
O11 Nd1 Mn1 O10 6.88(13) . .
O2 Nd1 Mn1 O10 127.20(12) . .
O12 Nd1 Mn1 O10 177.12(14) . .
O14 Nd1 Mn1 O10 -133.39(17) . .
O13 Nd1 Mn1 O10 -93.35(11) . .
O1 Nd1 Mn1 O10 94.09(11) . .
N1 Nd1 Mn1 O10 -154.21(12) . .
C1 Nd1 Mn1 O10 108.82(12) . .
O7 Nd1 Mn1 O10 -44.49(10) 2_676 2_676
O3 Nd1 Mn1 O10 -122.43(9) . 2_676
O11 Nd1 Mn1 O10 -76.39(12) . 2_676
O2 Nd1 Mn1 O10 43.94(10) . 2_676
O12 Nd1 Mn1 O10 93.85(12) . 2_676
O14 Nd1 Mn1 O10 143.34(16) . 2_676
O13 Nd1 Mn1 O10 -176.62(9) . 2_676
O1 Nd1 Mn1 O10 10.83(8) . 2_676
N1 Nd1 Mn1 O10 122.52(10) . 2_676
C1 Nd1 Mn1 O10 25.55(10) . 2_676
O7 Nd1 Mn1 O5 129.47(11) 2_676 .
O3 Nd1 Mn1 O5 51.52(10) . .
O11 Nd1 Mn1 O5 97.57(12) . .
O2 Nd1 Mn1 O5 -142.11(10) . .
O12 Nd1 Mn1 O5 -92.19(12) . .
O14 Nd1 Mn1 O5 -42.70(17) . .
O13 Nd1 Mn1 O5 -2.66(9) . .
O1 Nd1 Mn1 O5 -175.22(9) . .
N1 Nd1 Mn1 O5 -63.52(10) . .
C1 Nd1 Mn1 O5 -160.49(11) . .
O7 Nd1 Mn1 Mn2 115.00(13) 2_676 .
O3 Nd1 Mn1 Mn2 37.06(13) . .
O11 Nd1 Mn1 Mn2 83.10(15) . .
O2 Nd1 Mn1 Mn2 -156.58(13) . .
O12 Nd1 Mn1 Mn2 -106.66(15) . .
O14 Nd1 Mn1 Mn2 -57.17(19) . .
O13 Nd1 Mn1 Mn2 -17.13(12) . .
O1 Nd1 Mn1 Mn2 170.31(12) . .
N1 Nd1 Mn1 Mn2 -77.99(13) . .
C1 Nd1 Mn1 Mn2 -174.96(13) . .
O7 Nd1 Mn1 Mn1 -13.79(9) 2_676 2_676
O3 Nd1 Mn1 Mn1 -91.73(8) . 2_676
O11 Nd1 Mn1 Mn1 -45.69(10) . 2_676
O2 Nd1 Mn1 Mn1 74.63(8) . 2_676
O12 Nd1 Mn1 Mn1 124.55(11) . 2_676
O14 Nd1 Mn1 Mn1 174.04(15) . 2_676
O13 Nd1 Mn1 Mn1 -145.92(7) . 2_676
O1 Nd1 Mn1 Mn1 41.52(6) . 2_676
N1 Nd1 Mn1 Mn1 153.22(8) . 2_676
C1 Nd1 Mn1 Mn1 56.25(9) . 2_676
O12 Mn1 Mn2 O8 22.99(17) . .
O9 Mn1 Mn2 O8 -0.33(16) 2_676 .
O11 Mn1 Mn2 O8 -169.97(15) . .
O10 Mn1 Mn2 O8 -155.79(16) . .
O10 Mn1 Mn2 O8 -82.35(14) 2_676 .
O5 Mn1 Mn2 O8 103.19(15) . .
Mn1 Mn1 Mn2 O8 -109.17(13) 2_676 .
Nd1 Mn1 Mn2 O8 118.00(16) . .
O12 Mn1 Mn2 O1 174.61(14) . 2_676
O9 Mn1 Mn2 O1 151.29(14) 2_676 2_676
O11 Mn1 Mn2 O1 -18.34(14) . 2_676
O10 Mn1 Mn2 O1 -4.17(12) . 2_676
O10 Mn1 Mn2 O1 69.28(11) 2_676 2_676
O5 Mn1 Mn2 O1 -105.18(11) . 2_676
Mn1 Mn1 Mn2 O1 42.45(9) 2_676 2_676
Nd1 Mn1 Mn2 O1 -90.37(14) . 2_676
O12 Mn1 Mn2 O6 -82.36(14) . .
O9 Mn1 Mn2 O6 -105.68(13) 2_676 .
O11 Mn1 Mn2 O6 84.69(13) . .
O10 Mn1 Mn2 O6 98.86(12) . .
O10 Mn1 Mn2 O6 172.31(10) 2_676 .
O5 Mn1 Mn2 O6 -2.15(11) . .
Mn1 Mn1 Mn2 O6 145.48(8) 2_676 .
Nd1 Mn1 Mn2 O6 12.66(13) . .
O12 Mn1 Mn2 O9 23.32(15) . 2_676
O11 Mn1 Mn2 O9 -169.63(15) . 2_676
O10 Mn1 Mn2 O9 -155.46(14) . 2_676
O10 Mn1 Mn2 O9 -82.01(12) 2_676 2_676
O5 Mn1 Mn2 O9 103.53(12) . 2_676
Mn1 Mn1 Mn2 O9 -108.84(10) 2_676 2_676
Nd1 Mn1 Mn2 O9 118.34(15) . 2_676
O12 Mn1 Mn2 O10 178.78(15) . .
O9 Mn1 Mn2 O10 155.46(14) 2_676 .
O11 Mn1 Mn2 O10 -14.18(13) . .
O10 Mn1 Mn2 O10 73.44(12) 2_676 .
O5 Mn1 Mn2 O10 -101.02(11) . .
Mn1 Mn1 Mn2 O10 46.62(9) 2_676 .
Nd1 Mn1 Mn2 O10 -86.21(14) . .
O7 Nd1 C1 O2 -114.2(3) 2_676 .
O3 Nd1 C1 O2 -96.0(3) . .
O11 Nd1 C1 O2 165.5(3) . .
O12 Nd1 C1 O2 104.6(3) . .
O14 Nd1 C1 O2 -24.2(3) . .
O13 Nd1 C1 O2 87.0(3) . .
O1 Nd1 C1 O2 168.2(5) . .
N1 Nd1 C1 O2 40.3(3) . .
Mn1 Nd1 C1 O2 134.0(3) . .
O7 Nd1 C1 O1 77.6(2) 2_676 .
O3 Nd1 C1 O1 95.8(3) . .
O11 Nd1 C1 O1 -2.8(3) . .
O2 Nd1 C1 O1 -168.2(5) . .
O12 Nd1 C1 O1 -63.7(2) . .
O14 Nd1 C1 O1 167.5(2) . .
O13 Nd1 C1 O1 -81.2(3) . .
N1 Nd1 C1 O1 -128.0(2) . .
Mn1 Nd1 C1 O1 -34.3(2) . .
O7 Nd1 C1 C2 -47.0(14) 2_676 .
O3 Nd1 C1 C2 -28.8(15) . .
O11 Nd1 C1 C2 -127.4(14) . .
O2 Nd1 C1 C2 67.2(13) . .
O12 Nd1 C1 C2 171.7(14) . .
O14 Nd1 C1 C2 42.9(14) . .
O13 Nd1 C1 C2 154.2(13) . .
O1 Nd1 C1 C2 -124.6(15) . .
N1 Nd1 C1 C2 107.4(14) . .
Mn1 Nd1 C1 C2 -158.9(14) . .
O2 C1 C2 C4' 151.7(6) . .
O1 C1 C2 C4' -28.4(6) . .
Nd1 C1 C2 C4' 91.3(14) . .
O2 C1 C2 C3 -5.6(7) . .
O1 C1 C2 C3 174.4(6) . .
Nd1 C1 C2 C3 -66.0(15) . .
O2 C1 C2 C3' 30.5(6) . .
O1 C1 C2 C3' -149.5(5) . .
Nd1 C1 C2 C3' -29.9(15) . .
O2 C1 C2 C5 -128.0(7) . .
O1 C1 C2 C5 51.9(7) . .
Nd1 C1 C2 C5 171.5(14) . .
O2 C1 C2 C5' -87.4(6) . .
O1 C1 C2 C5' 92.5(6) . .
Nd1 C1 C2 C5' -147.9(14) . .
O2 C1 C2 C4 115.2(7) . .
O1 C1 C2 C4 -64.9(7) . .
Nd1 C1 C2 C4 54.7(15) . .
O3 C6 C7 C10 45.2(8) . .
O4 C6 C7 C10 -139.6(8) . .
O3 C6 C7 C10' 28.0(8) . .
O4 C6 C7 C10' -156.8(7) . .
O3 C6 C7 C8' -94.9(7) . .
O4 C6 C7 C8' 80.4(8) . .
O3 C6 C7 C9 167.6(7) . .
O4 C6 C7 C9 -17.2(8) . .
O3 C6 C7 C9' 148.9(6) . .
O4 C6 C7 C9' -35.9(7) . .
O3 C6 C7 C8 -69.5(8) . .
O4 C6 C7 C8 105.7(8) . .
O6 C11 C12 C13 0.4(7) . .
O5 C11 C12 C13 -178.4(6) . .
O6 C11 C12 C14 124.5(6) . .
O5 C11 C12 C14 -54.3(6) . .
O6 C11 C12 C15' -152.7(7) . .
O5 C11 C12 C15' 28.6(8) . .
O6 C11 C12 C13' -28.6(7) . .
O5 C11 C12 C13' 152.7(6) . .
O6 C11 C12 C14' 87.8(6) . .
O5 C11 C12 C14' -90.9(6) . .
O6 C11 C12 C15 -122.0(5) . .
O5 C11 C12 C15 59.3(6) . .
O7 C16 C17 C19' 128.2(8) . .
O8 C16 C17 C19' -47.9(8) . .
O7 C16 C17 C18 -150.2(6) . .
O8 C16 C17 C18 33.8(6) . .
O7 C16 C17 C20 -25.3(6) . .
O8 C16 C17 C20 158.6(5) . .
O7 C16 C17 C20' 0.8(8) . .
O8 C16 C17 C20' -175.2(7) . .
O7 C16 C17 C18' -115.2(7) . .
O8 C16 C17 C18' 68.7(7) . .
O7 C16 C17 C19 92.0(6) . .
O8 C16 C17 C19 -84.1(6) . .
O11 C23 C24 C25 -178.1(3) . .
O11 C23 C24 C22 -60.8(4) . .
O11 C23 C24 C21 64.4(4) . .
O10 C22 C24 C23 59.3(4) . .
O10 C22 C24 C25 176.1(3) . .
O10 C22 C24 C21 -66.1(4) . .
O9 C21 C24 C23 -68.6(4) . .
O9 C21 C24 C25 174.2(3) . .
O9 C21 C24 C22 56.2(4) . .
C30 N1 C26 C27 165.0(4) . .
C28 N1 C26 C27 -69.8(5) . .
Nd1 N1 C26 C27 52.5(4) . .
N1 C26 C27 O12 -57.8(5) . .
C26 N1 C28 C29 127.1(4) . .
C30 N1 C28 C29 -109.3(4) . .
Nd1 N1 C28 C29 9.7(4) . .
N1 C28 C29 O13 -46.9(5) . .
C26 N1 C30 C31 -169.2(3) . .
C28 N1 C30 C31 66.4(4) . .
Nd1 N1 C30 C31 -57.0(4) . .
N1 C30 C31 O14 52.7(5) . .
O2 C1 O1 Mn2 -130.4(6) . 2_676
C2 C1 O1 Mn2 49.7(9) . 2_676
Nd1 C1 O1 Mn2 -119.3(7) . 2_676
O2 C1 O1 Nd1 -11.0(4) . .
C2 C1 O1 Nd1 169.0(4) . .
O7 Nd1 O1 C1 -92.7(3) 2_676 .
O3 Nd1 O1 C1 -113.1(3) . .
O11 Nd1 O1 C1 177.1(3) . .
O2 Nd1 O1 C1 6.4(3) . .
O12 Nd1 O1 C1 110.1(3) . .
O14 Nd1 O1 C1 -14.9(3) . .
O13 Nd1 O1 C1 132.7(3) . .
N1 Nd1 O1 C1 57.3(3) . .
Mn1 Nd1 O1 C1 143.4(3) . .
O7 Nd1 O1 Mn2 66.13(12) 2_676 2_676
O3 Nd1 O1 Mn2 45.75(17) . 2_676
O11 Nd1 O1 Mn2 -24.04(10) . 2_676
O2 Nd1 O1 Mn2 165.26(18) . 2_676
O12 Nd1 O1 Mn2 -91.04(11) . 2_676
O14 Nd1 O1 Mn2 143.94(10) . 2_676
O13 Nd1 O1 Mn2 -68.47(17) . 2_676
N1 Nd1 O1 Mn2 -143.81(11) . 2_676
C1 Nd1 O1 Mn2 158.9(3) . 2_676
Mn1 Nd1 O1 Mn2 -57.71(8) . 2_676
O1 C1 O2 Nd1 12.4(5) . .
C2 C1 O2 Nd1 -167.6(4) . .
O7 Nd1 O2 C1 60.5(3) 2_676 .
O3 Nd1 O2 C1 112.3(3) . .
O11 Nd1 O2 C1 -16.9(3) . .
O12 Nd1 O2 C1 -72.7(3) . .
O14 Nd1 O2 C1 155.5(3) . .
O13 Nd1 O2 C1 -128.7(3) . .
O1 Nd1 O2 C1 -6.6(3) . .
N1 Nd1 O2 C1 -139.0(3) . .
Mn1 Nd1 O2 C1 -49.2(3) . .
O4 C6 O3 Nd1 -9.9(8) . .
C7 C6 O3 Nd1 165.2(3) . .
O7 Nd1 O3 C6 110.8(5) 2_676 .
O11 Nd1 O3 C6 -166.0(5) . .
O2 Nd1 O3 C6 55.5(5) . .
O12 Nd1 O3 C6 -117.3(4) . .
O14 Nd1 O3 C6 10.5(4) . .
O13 Nd1 O3 C6 -88.9(5) . .
O1 Nd1 O3 C6 130.6(4) . .
N1 Nd1 O3 C6 -39.8(5) . .
C1 Nd1 O3 C6 92.6(5) . .
Mn1 Nd1 O3 C6 -143.6(4) . .
O6 C11 O5 Mn1 -6.7(6) . .
C12 C11 O5 Mn1 172.0(2) . .
O12 Mn1 O5 C11 145.0(3) . .
O9 Mn1 O5 C11 46.8(3) 2_676 .
O11 Mn1 O5 C11 -130.2(3) . .
O10 Mn1 O5 C11 -39.3(3) . .
O10 Mn1 O5 C11 -24.2(7) 2_676 .
Mn2 Mn1 O5 C11 5.2(3) . .
Mn1 Mn1 O5 C11 -36.5(3) 2_676 .
Nd1 Mn1 O5 C11 -172.1(3) . .
O5 C11 O6 Mn2 3.1(6) . .
C12 C11 O6 Mn2 -175.6(2) . .
O8 Mn2 O6 C11 -133.9(3) . .
O1 Mn2 O6 C11 124.3(3) 2_676 .
O9 Mn2 O6 C11 -35.1(3) 2_676 .
O10 Mn2 O6 C11 39.1(3) . .
Mn1 Mn2 O6 C11 0.7(3) . .
O8 C16 O7 Nd1 -20.5(8) . 2_676
C17 C16 O7 Nd1 163.7(4) . 2_676
O7 C16 O8 Mn2 -10.4(6) . .
C17 C16 O8 Mn2 165.5(3) . .
O1 Mn2 O8 C16 -24.7(4) 2_676 .
O6 Mn2 O8 C16 -134.3(3) . .
O9 Mn2 O8 C16 132.0(4) 2_676 .
O10 Mn2 O8 C16 70.3(5) . .
Mn1 Mn2 O8 C16 132.2(3) . .
C24 C21 O9 Mn1 -55.8(4) . 2_676
C24 C21 O9 Mn2 77.1(3) . 2_676
C24 C22 O10 Mn1 -55.4(3) . .
C24 C22 O10 Mn2 -174.9(2) . .
C24 C22 O10 Mn1 64.1(3) . 2_676
O12 Mn1 O10 C22 58.7(13) . .
O9 Mn1 O10 C22 -147.3(2) 2_676 .
O11 Mn1 O10 C22 39.3(2) . .
O10 Mn1 O10 C22 125.7(2) 2_676 .
O5 Mn1 O10 C22 -57.3(2) . .
Mn2 Mn1 O10 C22 -130.8(2) . .
Mn1 Mn1 O10 C22 125.7(2) 2_676 .
Nd1 Mn1 O10 C22 34.8(2) . .
O12 Mn1 O10 Mn2 -170.5(12) . .
O9 Mn1 O10 Mn2 -16.52(9) 2_676 .
O11 Mn1 O10 Mn2 170.15(9) . .
O10 Mn1 O10 Mn2 -103.47(11) 2_676 .
O5 Mn1 O10 Mn2 73.54(9) . .
Mn1 Mn1 O10 Mn2 -103.47(11) 2_676 .
Nd1 Mn1 O10 Mn2 165.56(3) . .
O12 Mn1 O10 Mn1 -67.0(12) . 2_676
O9 Mn1 O10 Mn1 86.95(10) 2_676 2_676
O11 Mn1 O10 Mn1 -86.37(10) . 2_676
O10 Mn1 O10 Mn1 0.0 2_676 2_676
O5 Mn1 O10 Mn1 177.01(10) . 2_676
Mn2 Mn1 O10 Mn1 103.47(11) . 2_676
Nd1 Mn1 O10 Mn1 -90.97(10) . 2_676
O8 Mn2 O10 C22 -147.7(3) . .
O1 Mn2 O10 C22 -51.3(2) 2_676 .
O6 Mn2 O10 C22 55.6(2) . .
O9 Mn2 O10 C22 147.3(2) 2_676 .
Mn1 Mn2 O10 C22 132.1(2) . .
O8 Mn2 O10 Mn1 80.2(3) . .
O1 Mn2 O10 Mn1 176.58(10) 2_676 .
O6 Mn2 O10 Mn1 -76.55(10) . .
O9 Mn2 O10 Mn1 15.20(9) 2_676 .
O8 Mn2 O10 Mn1 -21.3(4) . 2_676
O1 Mn2 O10 Mn1 75.09(10) 2_676 2_676
O6 Mn2 O10 Mn1 -178.04(10) . 2_676
O9 Mn2 O10 Mn1 -86.29(9) 2_676 2_676
Mn1 Mn2 O10 Mn1 -101.49(11) . 2_676
C24 C23 O11 Mn1 56.6(4) . .
C24 C23 O11 Nd1 -171.9(2) . .
O12 Mn1 O11 C23 142.6(2) . .
O9 Mn1 O11 C23 -105.7(8) 2_676 .
O10 Mn1 O11 C23 -39.1(2) . .
O10 Mn1 O11 C23 -119.0(2) 2_676 .
O5 Mn1 O11 C23 50.1(2) . .
Mn2 Mn1 O11 C23 -29.0(3) . .
Mn1 Mn1 O11 C23 -82.3(2) 2_676 .
Nd1 Mn1 O11 C23 135.9(3) . .
O12 Mn1 O11 Nd1 6.65(10) . .
O9 Mn1 O11 Nd1 118.4(8) 2_676 .
O10 Mn1 O11 Nd1 -174.96(10) . .
O10 Mn1 O11 Nd1 105.13(10) 2_676 .
O5 Mn1 O11 Nd1 -85.78(10) . .
Mn2 Mn1 O11 Nd1 -164.88(3) . .
Mn1 Mn1 O11 Nd1 141.75(8) 2_676 .
O7 Nd1 O11 C23 71.8(2) 2_676 .
O3 Nd1 O11 C23 0.5(2) . .
O2 Nd1 O11 C23 148.5(2) . .
O12 Nd1 O11 C23 -143.6(2) . .
O14 Nd1 O11 C23 -9.3(4) . .
O13 Nd1 O11 C23 -67.5(2) . .
O1 Nd1 O11 C23 140.2(2) . .
N1 Nd1 O11 C23 -115.1(2) . .
C1 Nd1 O11 C23 141.4(2) . .
Mn1 Nd1 O11 C23 -137.9(3) . .
O7 Nd1 O11 Mn1 -150.25(12) 2_676 .
O3 Nd1 O11 Mn1 138.47(11) . .
O2 Nd1 O11 Mn1 -73.60(14) . .
O12 Nd1 O11 Mn1 -5.68(9) . .
O14 Nd1 O11 Mn1 128.7(2) . .
O13 Nd1 O11 Mn1 70.40(11) . .
O1 Nd1 O11 Mn1 -81.88(11) . .
N1 Nd1 O11 Mn1 22.82(15) . .
C1 Nd1 O11 Mn1 -80.63(13) . .
C26 C27 O12 Mn1 170.6(3) . .
C26 C27 O12 Nd1 31.0(5) . .
O9 Mn1 O12 C27 35.4(3) 2_676 .
O11 Mn1 O12 C27 -151.4(3) . .
O10 Mn1 O12 C27 -170.8(11) . .
O10 Mn1 O12 C27 122.9(3) 2_676 .
O5 Mn1 O12 C27 -55.0(3) . .
Mn2 Mn1 O12 C27 19.6(4) . .
Mn1 Mn1 O12 C27 126.6(3) 2_676 .
Nd1 Mn1 O12 C27 -144.8(3) . .
O9 Mn1 O12 Nd1 -179.74(9) 2_676 .
O11 Mn1 O12 Nd1 -6.54(10) . .
O10 Mn1 O12 Nd1 -26.0(13) . .
O10 Mn1 O12 Nd1 -92.30(10) 2_676 .
O5 Mn1 O12 Nd1 89.83(10) . .
Mn2 Mn1 O12 Nd1 164.41(4) . .
Mn1 Mn1 O12 Nd1 -88.54(12) 2_676 .
O7 Nd1 O12 C27 -158.0(3) 2_676 .
O3 Nd1 O12 C27 93.7(3) . .
O11 Nd1 O12 C27 151.1(3) . .
O2 Nd1 O12 C27 -81.4(3) . .
O14 Nd1 O12 C27 -10.6(3) . .
O13 Nd1 O12 C27 66.1(3) . .
O1 Nd1 O12 C27 -129.1(3) . .
N1 Nd1 O12 C27 -3.1(3) . .
C1 Nd1 O12 C27 -105.1(3) . .
Mn1 Nd1 O12 C27 145.3(3) . .
O7 Nd1 O12 Mn1 56.69(17) 2_676 .
O3 Nd1 O12 Mn1 -51.65(16) . .
O11 Nd1 O12 Mn1 5.77(9) . .
O2 Nd1 O12 Mn1 133.32(11) . .
O14 Nd1 O12 Mn1 -155.90(10) . .
O13 Nd1 O12 Mn1 -79.27(11) . .
O1 Nd1 O12 Mn1 85.55(10) . .
N1 Nd1 O12 Mn1 -148.44(14) . .
C1 Nd1 O12 Mn1 109.53(12) . .
C28 C29 O13 Nd1 62.2(4) . .
O7 Nd1 O13 C29 117.1(3) 2_676 .
O3 Nd1 O13 C29 90.0(3) . .
O11 Nd1 O13 C29 -175.6(3) . .
O2 Nd1 O13 C29 -49.9(3) . .
O12 Nd1 O13 C29 -110.2(3) . .
O14 Nd1 O13 C29 21.2(3) . .
O1 Nd1 O13 C29 -132.5(3) . .
N1 Nd1 O13 C29 -38.7(3) . .
C1 Nd1 O13 C29 -92.1(3) . .
Mn1 Nd1 O13 C29 -143.4(3) . .
C30 C31 O14 Nd1 -19.6(4) . .
O7 Nd1 O14 C31 157.1(3) 2_676 .
O3 Nd1 O14 C31 -133.8(3) . .
O11 Nd1 O14 C31 -123.4(3) . .
O2 Nd1 O14 C31 76.0(3) . .
O12 Nd1 O14 C31 0.7(3) . .
O13 Nd1 O14 C31 -67.2(3) . .
O1 Nd1 O14 C31 92.4(3) . .
N1 Nd1 O14 C31 -6.9(3) . .
C1 Nd1 O14 C31 86.0(3) . .
Mn1 Nd1 O14 C31 -30.2(4) . .
